data_7233299
loop_
_publ_author_name
'Ershov, Oleg V.'
'Chunikhin, Sergey S.'
'Ievlev, Mikhail Yu.'
'Belikov, Mikhail Yu.'
'Tafeenko, Viktor A.'

_publ_section_title
;
 Crystallographic characterization of ethylammonium salts of
 tetracyanopyridine (TCPy) and fluorescence determination of the degree of
 substitution of the amino nitrogen atom thereof
;
_journal_issue 36
_journal_name_full CrystEngComm
_journal_page_first 5500
_journal_paper_doi 10.1039/C9CE01089K
_journal_volume 21
_journal_year 2019
_chemical_formula_moiety 'C17 H4 N5, C4 H12 N'
_chemical_formula_sum 'C21 H16 N6'
_chemical_formula_weight 352.40
_space_group_crystal_system orthorhombic
_space_group_IT_number 19
_space_group_name_Hall 'P 2ac 2ab'
_space_group_name_H-M_alt 'P 21 21 21'
_symmetry_space_group_name_Hall 'P 2ac 2ab'
_symmetry_space_group_name_H-M 'P 21 21 21'
_atom_sites_solution_hydrogens mixed
_audit_creation_method SHELXL-2014/7
_audit_update_record
;
2019-03-14 deposited with the CCDC.    2019-08-01 downloaded from the CCDC.
;
_cell_angle_alpha 90
_cell_angle_beta 90
_cell_angle_gamma 90
_cell_formula_units_Z 4
_cell_length_a 6.1192(6)
_cell_length_b 17.6034(5)
_cell_length_c 18.3391(6)
_cell_measurement_reflns_used 1768
_cell_measurement_temperature 293(2)
_cell_measurement_theta_max 60
_cell_measurement_theta_min 4
_cell_volume 1975.5(2)
_computing_structure_refinement 'SHELXL-2014/7 (Sheldrick, 2014)'
_diffrn_ambient_temperature 295
_diffrn_detector Pilatus100K
_diffrn_detector_area_resol_mean 5.81
_diffrn_detector_type STOE
_diffrn_measured_fraction_theta_full 0.980
_diffrn_measured_fraction_theta_max 0.975
_diffrn_measurement_device_type STOE
_diffrn_measurement_method 'rotation method'
_diffrn_radiation_collimation 'focusing mirrors'
_diffrn_radiation_monochromator none
_diffrn_radiation_polarisn_norm 0
_diffrn_radiation_type 'Cu K\a'
_diffrn_radiation_wavelength 1.54186
_diffrn_reflns_av_R_equivalents 0.08
_diffrn_reflns_av_unetI/netI 0.1097
_diffrn_reflns_Laue_measured_fraction_full 0.980
_diffrn_reflns_Laue_measured_fraction_max 0.975
_diffrn_reflns_number 3564
_diffrn_reflns_point_group_measured_fraction_full 0.980
_diffrn_reflns_point_group_measured_fraction_max 0.972
_diffrn_reflns_theta_full 67.686
_diffrn_reflns_theta_max 68.857
_diffrn_reflns_theta_min 4.823
_diffrn_source 'Cu GeniX 3D'
_diffrn_source_current 0.600
_diffrn_source_power 0.030
_diffrn_source_voltage 50
_exptl_absorpt_coefficient_mu 0.595
_exptl_absorpt_correction_T_max 0.570
_exptl_absorpt_correction_T_min 0.484
_exptl_absorpt_correction_type multi-scan
_exptl_absorpt_process_details
;
[c.f. r.h. blessing, acta cryst. (1995), a51, 33-38]
;
_exptl_crystal_colour COLORLESS
_exptl_crystal_density_diffrn 1.185
_exptl_crystal_description BLOCK
_exptl_crystal_F_000 736
_exptl_crystal_size_max .17
_exptl_crystal_size_mid .15
_exptl_crystal_size_min .14
_refine_diff_density_max 0.265
_refine_diff_density_min -0.291
_refine_diff_density_rms 0.060
_refine_ls_abs_structure_details
;
 Flack x determined using 483 quotients [(I+)-(I-)]/[(I+)+(I-)]
 (Parsons, Flack and Wagner, Acta Cryst. B69 (2013) 249-259).
;
_refine_ls_abs_structure_Flack -0.3(10)
_refine_ls_extinction_method none
_refine_ls_goodness_of_fit_ref 1.028
_refine_ls_hydrogen_treatment mixed
_refine_ls_matrix_type full
_refine_ls_number_parameters 255
_refine_ls_number_reflns 3564
_refine_ls_number_restraints 3
_refine_ls_restrained_S_all 1.028
_refine_ls_R_factor_all 0.1358
_refine_ls_R_factor_gt 0.0781
_refine_ls_shift/su_max 0.000
_refine_ls_shift/su_mean 0.000
_refine_ls_structure_factor_coef Fsqd
_refine_ls_weighting_details 'w=1/[\s^2^(Fo^2^)+(0.1299P)^2^] where P=(Fo^2^+2Fc^2^)/3'
_refine_ls_weighting_scheme calc
_refine_ls_wR_factor_gt 0.2019
_refine_ls_wR_factor_ref 0.2643
_reflns_Friedel_coverage 0.713
_reflns_Friedel_fraction_full 0.979
_reflns_Friedel_fraction_max 0.967
_reflns_number_gt 1697
_reflns_number_total 3564
_reflns_threshold_expression 'I > 2\s(I)'
_cod_data_source_file c9ce01089k2.cif
_cod_data_source_block ss34
_cod_depositor_comments 'Adding full bibliography for 7233297--7233300.cif.'
_cod_database_code 7233299
_shelx_shelxl_version_number 2014/7
_shelx_space_group_comment
;
The symmetry employed for this shelxl refinement is uniquely defined
by the following loop, which should always be used as a source of
symmetry information in preference to the above space-group names.
They are only intended as comments.
;

loop_
_space_group_symop_operation_xyz
'x, y, z'
'-x+1/2, -y, z+1/2'
'-x, y+1/2, -z+1/2'
'x+1/2, -y+1/2, -z'

loop_
_atom_site_label
_atom_site_type_symbol
_atom_site_fract_x
_atom_site_fract_y
_atom_site_fract_z
_atom_site_U_iso_or_equiv
_atom_site_adp_type
_atom_site_occupancy
_atom_site_site_symmetry_order
_atom_site_calc_flag
_atom_site_refinement_flags_posn
_atom_site_refinement_flags_adp
N1 N 0.3909(10) 0.4362(3) 0.4218(4) 0.0571(15) Uani 1 1 d . .
N2 N 0.8480(12) 0.5141(4) 0.3421(4) 0.080(2) Uani 1 1 d . .
N3 N 0.7654(12) 0.3014(4) 0.2309(5) 0.079(2) Uani 1 1 d . .
N4 N 0.2705(13) 0.2240(5) 0.2565(5) 0.089(2) Uani 1 1 d . .
N5 N -0.1569(14) 0.2021(4) 0.4034(5) 0.095(3) Uani 1 1 d . .
N6 N 0.8647(12) 0.1464(4) 0.1697(5) 0.077(2) Uani 1 1 d D .
C2 C 0.4250(11) 0.3845(4) 0.3666(4) 0.0524(17) Uani 1 1 d . .
C3 C 0.2732(11) 0.3235(4) 0.3612(4) 0.0528(17) Uani 1 1 d . .
C4 C 0.1035(11) 0.3171(4) 0.4091(4) 0.0538(17) Uani 1 1 d . .
C5 C 0.0700(11) 0.3701(4) 0.4667(4) 0.0554(17) Uani 1 1 d . .
C6 C 0.2229(11) 0.4317(4) 0.4662(4) 0.0499(16) Uani 1 1 d . .
C7 C 0.6157(11) 0.3951(4) 0.3257(4) 0.0559(17) Uani 1 1 d . .
C8 C 0.7448(12) 0.4621(5) 0.3344(4) 0.0614(18) Uani 1 1 d . .
C9 C 0.6944(12) 0.3438(4) 0.2721(5) 0.064(2) Uani 1 1 d . .
C10 C 0.2806(13) 0.2690(4) 0.3013(5) 0.063(2) Uani 1 1 d . .
C11 C -0.0447(13) 0.2535(5) 0.4040(5) 0.065(2) Uani 1 1 d . .
C12 C -0.1094(14) 0.3596(5) 0.5202(5) 0.070(2) Uani 1 1 d . .
H12A H -0.0702 0.3831 0.5655 0.105 Uiso 1 1 calc R U
H12B H -0.1335 0.3063 0.5278 0.105 Uiso 1 1 calc R U
H12C H -0.2406 0.3824 0.5017 0.105 Uiso 1 1 calc R U
C13 C 0.2039(13) 0.4936(4) 0.5216(4) 0.064(2) Uani 1 1 d . .
C14 C 0.0066(15) 0.5302(5) 0.5322(5) 0.077(2) Uani 1 1 d . .
H14 H -0.1157 0.5159 0.5054 0.092 Uiso 1 1 calc R U
C15 C -0.009(2) 0.5896(6) 0.5841(7) 0.094(3) Uani 1 1 d . .
H15 H -0.1390 0.6161 0.5905 0.112 Uiso 1 1 calc R U
C16 C 0.170(2) 0.6071(6) 0.6240(7) 0.102(4) Uani 1 1 d . .
H16 H 0.1586 0.6445 0.6596 0.122 Uiso 1 1 calc R U
C17 C 0.367(2) 0.5719(7) 0.6141(7) 0.115(4) Uani 1 1 d . .
H17 H 0.4878 0.5859 0.6420 0.138 Uiso 1 1 calc R U
C18 C 0.3861(16) 0.5144(6) 0.5613(6) 0.085(3) Uani 1 1 d . .
H18 H 0.5196 0.4906 0.5532 0.102 Uiso 1 1 calc R U
C19 C 0.6573(16) 0.1081(6) 0.1873(7) 0.096(3) Uani 1 1 d . .
C20 C 0.858(2) 0.1804(6) 0.0939(6) 0.098(3) Uani 1 1 d . .
C21 C 0.675(3) 0.0751(7) 0.2633(8) 0.124(5) Uani 1 1 d . .
H21A H 0.7695 0.0317 0.2624 0.187 Uiso 1 1 calc R U
H21B H 0.5322 0.0599 0.2798 0.187 Uiso 1 1 calc R U
H21C H 0.7329 0.1127 0.2958 0.187 Uiso 1 1 calc R U
C22 C 1.073(3) 0.2093(8) 0.0728(8) 0.145(6) Uani 1 1 d . .
H22A H 1.1050 0.2543 0.1003 0.218 Uiso 1 1 calc R U
H22B H 1.0723 0.2213 0.0217 0.218 Uiso 1 1 calc R U
H22C H 1.1817 0.1714 0.0824 0.218 Uiso 1 1 calc R U
H61 H 0.979(12) 0.112(4) 0.173(7) 0.16(5) Uiso 1 1 d D .
H62 H 0.920(14) 0.189(3) 0.192(5) 0.09(3) Uiso 1 1 d D .

loop_
_atom_site_aniso_label
_atom_site_aniso_U_11
_atom_site_aniso_U_22
_atom_site_aniso_U_33
_atom_site_aniso_U_23
_atom_site_aniso_U_13
_atom_site_aniso_U_12
N1 0.027(3) 0.050(3) 0.095(4) -0.002(3) 0.009(3) -0.001(2)
N2 0.049(4) 0.067(4) 0.124(6) 0.001(4) 0.015(4) -0.021(3)
N3 0.040(4) 0.086(5) 0.113(5) -0.002(4) 0.015(4) 0.006(4)
N4 0.048(5) 0.089(5) 0.130(7) -0.025(5) -0.006(5) -0.009(4)
N5 0.083(6) 0.080(5) 0.121(6) -0.012(4) 0.011(5) -0.046(5)
N6 0.049(4) 0.060(4) 0.122(6) -0.004(4) -0.004(4) 0.001(3)
C2 0.023(4) 0.059(4) 0.075(4) 0.001(3) -0.007(3) 0.007(3)
C3 0.024(4) 0.052(4) 0.082(4) -0.003(3) -0.012(3) -0.002(3)
C4 0.021(4) 0.051(3) 0.089(5) -0.005(3) -0.007(3) -0.003(3)
C5 0.018(4) 0.057(4) 0.091(5) -0.001(3) -0.007(3) 0.000(3)
C6 0.024(4) 0.049(3) 0.077(4) -0.005(3) -0.006(3) 0.002(3)
C7 0.027(4) 0.054(4) 0.087(5) -0.006(3) -0.001(3) 0.002(3)
C8 0.026(4) 0.067(5) 0.091(5) 0.010(4) 0.005(4) 0.002(3)
C9 0.026(4) 0.060(4) 0.108(6) -0.002(4) 0.004(4) 0.007(3)
C10 0.032(4) 0.060(4) 0.098(5) -0.010(4) -0.003(4) -0.011(3)
C11 0.035(5) 0.071(5) 0.089(5) 0.007(4) 0.006(4) -0.005(4)
C12 0.038(5) 0.072(5) 0.100(5) 0.003(4) 0.017(4) -0.003(4)
C13 0.043(5) 0.056(4) 0.091(5) -0.012(4) 0.023(4) -0.004(4)
C14 0.059(6) 0.062(5) 0.109(6) -0.012(4) 0.027(5) 0.006(4)
C15 0.083(8) 0.078(6) 0.120(8) -0.008(5) 0.046(7) 0.010(6)
C16 0.101(10) 0.082(6) 0.122(8) -0.032(6) 0.063(7) -0.016(6)
C17 0.091(9) 0.120(9) 0.134(9) -0.065(8) 0.022(7) -0.038(7)
C18 0.043(5) 0.089(6) 0.122(7) -0.014(6) 0.020(5) -0.014(4)
C19 0.053(6) 0.098(7) 0.138(9) -0.006(7) 0.006(6) -0.006(5)
C20 0.098(9) 0.092(7) 0.103(7) 0.005(6) -0.002(6) 0.012(6)
C21 0.122(12) 0.105(9) 0.146(11) 0.001(8) 0.012(9) -0.013(8)
C22 0.178(16) 0.132(11) 0.126(10) 0.000(8) -0.005(11) -0.064(11)

loop_
_atom_type_symbol
_atom_type_description
_atom_type_scat_dispersion_real
_atom_type_scat_dispersion_imag
_atom_type_scat_source
C C 0.0181 0.0091 'International Tables Vol C Tables 4.2.6.8 and 6.1.1.4'
H H 0.0000 0.0000 'International Tables Vol C Tables 4.2.6.8 and 6.1.1.4'
N N 0.0311 0.0180 'International Tables Vol C Tables 4.2.6.8 and 6.1.1.4'

loop_
_geom_angle_atom_site_label_1
_geom_angle_atom_site_label_2
_geom_angle_atom_site_label_3
_geom_angle
C6 N1 C2 122.2(6)
C19 N6 C20 111.1(8)
C19 N6 H61 110(7)
C20 N6 H61 110(9)
C19 N6 H62 126(6)
C20 N6 H62 96(6)
H61 N6 H62 103(2)
N1 C2 C7 115.6(6)
N1 C2 C3 116.8(6)
C7 C2 C3 127.4(6)
C4 C3 C2 121.0(6)
C4 C3 C10 117.0(6)
C2 C3 C10 121.9(7)
C3 C4 C5 122.1(6)
C3 C4 C11 120.1(7)
C5 C4 C11 117.8(7)
C4 C5 C6 113.4(6)
C4 C5 C12 120.9(6)
C6 C5 C12 125.7(7)
N1 C6 C5 124.2(6)
N1 C6 C13 116.0(6)
C5 C6 C13 119.7(6)
C2 C7 C9 124.7(6)
C2 C7 C8 120.7(7)
C9 C7 C8 114.6(7)
N2 C8 C7 178.8(10)
N3 C9 C7 176.9(9)
N4 C10 C3 174.3(9)
N5 C11 C4 176.4(10)
C5 C12 H12A 109.5
C5 C12 H12B 109.5
H12A C12 H12B 109.5
C5 C12 H12C 109.5
H12A C12 H12C 109.5
H12B C12 H12C 109.5
C18 C13 C14 120.5(8)
C18 C13 C6 119.3(7)
C14 C13 C6 120.2(7)
C13 C14 C15 119.8(9)
C13 C14 H14 120.1
C15 C14 H14 120.1
C16 C15 C14 118.5(10)
C16 C15 H15 120.7
C14 C15 H15 120.7
C15 C16 C17 122.7(9)
C15 C16 H16 118.7
C17 C16 H16 118.7
C16 C17 C18 119.3(11)
C16 C17 H17 120.4
C18 C17 H17 120.4
C13 C18 C17 119.2(9)
C13 C18 H18 120.4
C17 C18 H18 120.4
N6 C19 C21 108.5(9)
C22 C20 N6 111.0(10)
C19 C21 H21A 109.5
C19 C21 H21B 109.5
H21A C21 H21B 109.5
C19 C21 H21C 109.5
H21A C21 H21C 109.5
H21B C21 H21C 109.5
C20 C22 H22A 109.5
C20 C22 H22B 109.5
H22A C22 H22B 109.5
C20 C22 H22C 109.5
H22A C22 H22C 109.5
H22B C22 H22C 109.5

loop_
_geom_bond_atom_site_label_1
_geom_bond_atom_site_label_2
_geom_bond_distance
N1 C6 1.313(9)
N1 C2 1.377(9)
N2 C8 1.121(10)
N3 C9 1.147(10)
N4 C10 1.143(10)
N5 C11 1.136(10)
N6 C19 1.473(12)
N6 C20 1.513(13)
N6 H61 0.928(14)
N6 H62 0.924(14)
C2 C7 1.400(9)
C2 C3 1.423(9)
C3 C4 1.365(10)
C3 C10 1.459(10)
C4 C5 1.425(10)
C4 C11 1.443(10)
C5 C6 1.432(9)
C5 C12 1.483(11)
C6 C13 1.495(10)
C7 C9 1.420(11)
C7 C8 1.429(11)
C12 H12A 0.9600
C12 H12B 0.9600
C12 H12C 0.9600
C13 C18 1.381(12)
C13 C14 1.383(11)
C14 C15 1.417(14)
C14 H14 0.9300
C15 C16 1.352(17)
C15 H15 0.9300
C16 C17 1.369(17)
C16 H16 0.9300
C17 C18 1.406(13)
C17 H17 0.9300
C18 H18 0.9300
C19 C21 1.513(18)
C20 C22 1.460(19)
C21 H21A 0.9600
C21 H21B 0.9600
C21 H21C 0.9600
C22 H22A 0.9600
C22 H22B 0.9600
C22 H22C 0.9600

loop_
_geom_hbond_atom_site_label_D
_geom_hbond_atom_site_label_H
_geom_hbond_atom_site_label_A
_geom_hbond_distance_DH
_geom_hbond_distance_HA
_geom_hbond_distance_DA
_geom_hbond_angle_DHA
_geom_hbond_site_symmetry_A
C21 H21C N5 0.96 2.61 3.558(16) 168.8 1_655
N6 H61 N2 0.928(14) 2.04(3) 2.925(10) 159(8) 3_745
N6 H62 N3 0.924(14) 2.30(6) 3.013(11) 133(7) .
N6 H62 N4 0.924(14) 2.52(6) 3.251(10) 136(7) 1_655

loop_
_geom_torsion_atom_site_label_1
_geom_torsion_atom_site_label_2
_geom_torsion_atom_site_label_3
_geom_torsion_atom_site_label_4
_geom_torsion
C6 N1 C2 C7 -177.6(6)
C6 N1 C2 C3 -2.3(10)
N1 C2 C3 C4 -0.3(10)
C7 C2 C3 C4 174.3(7)
N1 C2 C3 C10 174.4(6)
C7 C2 C3 C10 -10.9(11)
C2 C3 C4 C5 -0.4(10)
C10 C3 C4 C5 -175.4(7)
C2 C3 C4 C11 -178.1(7)
C10 C3 C4 C11 6.9(10)
C3 C4 C5 C6 3.3(9)
C11 C4 C5 C6 -178.9(7)
C3 C4 C5 C12 -176.9(7)
C11 C4 C5 C12 0.9(10)
C2 N1 C6 C5 5.9(10)
C2 N1 C6 C13 -177.9(7)
C4 C5 C6 N1 -6.1(10)
C12 C5 C6 N1 174.1(7)
C4 C5 C6 C13 177.8(7)
C12 C5 C6 C13 -2.0(11)
N1 C2 C7 C9 172.5(7)
C3 C2 C7 C9 -2.1(11)
N1 C2 C7 C8 -9.3(10)
C3 C2 C7 C8 176.0(7)
N1 C6 C13 C18 -46.9(11)
C5 C6 C13 C18 129.5(8)
N1 C6 C13 C14 132.2(8)
C5 C6 C13 C14 -51.4(11)
C18 C13 C14 C15 0.1(14)
C6 C13 C14 C15 -179.0(8)
C13 C14 C15 C16 -2.4(15)
C14 C15 C16 C17 2.9(18)
C15 C16 C17 C18 -1.1(19)
C14 C13 C18 C17 1.7(14)
C6 C13 C18 C17 -179.2(9)
C16 C17 C18 C13 -1.3(16)
C20 N6 C19 C21 179.7(9)
C19 N6 C20 C22 -172.4(10)
